data_4509511
loop_
_publ_author_name
'Boldog, Ishtvan'
'Daran, Jean-Claude'
'Chernega, Alexander N.'
'Rusanov, Eduard B.'
'Krautscheid, Harald'
'Domasevitch, Konstantin V.'

_publ_section_title
;
 Hydrogen Bonding Patterns and Supramolecular Structure of
 4,4&#x2032;-Bipyrazolium Salts
;
_journal_issue 6
_journal_name_full 'Crystal Growth &amp; Design'
_journal_page_first 2895
_journal_paper_doi 10.1021/cg9002109
_journal_volume 9
_journal_year 2009
_chemical_formula_moiety 'C6 H8 N4, 2(Cl O4)'
_chemical_formula_sum 'C6 H8 Cl2 N4 O8'
_chemical_formula_weight 335.06
_chemical_name_systematic
; 
4,4'-bipyrazolium perchlorate
;
_space_group_IT_number 14
_space_group_name_Hall '-P 2yn'
_symmetry_cell_setting monoclinic
_symmetry_Int_Tables_number 14
_symmetry_space_group_name_Hall '-P 2yn'
_symmetry_space_group_name_H-M 'P 1 21/n 1'
_atom_sites_solution_hydrogens difmap
_atom_sites_solution_primary direct
_atom_sites_solution_secondary difmap
_audit_creation_method SHELXL-97
_cell_angle_alpha 90.00
_cell_angle_beta 100.191(4)
_cell_angle_gamma 90.00
_cell_formula_units_Z 2
_cell_length_a 5.1021(7)
_cell_length_b 13.9416(19)
_cell_length_c 8.3028(11)
_cell_measurement_reflns_used 3317
_cell_measurement_temperature 223(2)
_cell_measurement_theta_max 28.87
_cell_measurement_theta_min 4.39
_cell_volume 581.27(14)
_computing_cell_refinement 'SAINT-NT (Bruker, 1999)'
_computing_data_collection 'SMART-NT (Bruker, 1998)'
_computing_data_reduction 'SAINT-NT (Bruker, 1999)'
_computing_molecular_graphics 'Diamond 2.1e (Brandenburg, 1999)'
_computing_publication_material 'WinGX 1.700.00 (Farrugia, 1999)'
_computing_structure_refinement 'SHELXL-97 (Sheldrick, 1997)'
_computing_structure_solution 'SHELXS-97 (Sheldrick, 1997)'
_diffrn_ambient_temperature 223(2)
_diffrn_measured_fraction_theta_full 0.981
_diffrn_measured_fraction_theta_max 0.981
_diffrn_measurement_device_type 'Siemens SMART CCD area-detector diffractometer'
_diffrn_measurement_method '\w scans'
_diffrn_radiation_monochromator graphite
_diffrn_radiation_probe x-ray
_diffrn_radiation_type MoK\a
_diffrn_radiation_wavelength 0.71073
_diffrn_reflns_av_R_equivalents 0.0245
_diffrn_reflns_av_sigmaI/netI 0.0220
_diffrn_reflns_limit_h_max 6
_diffrn_reflns_limit_h_min -6
_diffrn_reflns_limit_k_max 16
_diffrn_reflns_limit_k_min -18
_diffrn_reflns_limit_l_max 11
_diffrn_reflns_limit_l_min -7
_diffrn_reflns_number 3317
_diffrn_reflns_theta_full 27.00
_diffrn_reflns_theta_max 28.87
_diffrn_reflns_theta_min 4.39
_diffrn_source 'fine-focus sealed tube'
_diffrn_standards_decay_% 0
_exptl_absorpt_coefficient_mu 0.608
_exptl_absorpt_correction_T_max 0.88628
_exptl_absorpt_correction_T_min 0.84148
_exptl_absorpt_correction_type empirical
_exptl_absorpt_process_details 'SADABS (Sheldrick, 1996)'
_exptl_crystal_colour colorless
_exptl_crystal_density_diffrn 1.914
_exptl_crystal_density_method 'not measured'
_exptl_crystal_description block
_exptl_crystal_F_000 340
_exptl_crystal_size_max 0.25
_exptl_crystal_size_mid 0.25
_exptl_crystal_size_min 0.20
_refine_diff_density_max 0.550
_refine_diff_density_min -0.387
_refine_diff_density_rms 0.058
_refine_ls_extinction_method none
_refine_ls_goodness_of_fit_ref 1.058
_refine_ls_hydrogen_treatment refall
_refine_ls_matrix_type full
_refine_ls_number_parameters 107
_refine_ls_number_reflns 1493
_refine_ls_number_restraints 0
_refine_ls_restrained_S_all 1.058
_refine_ls_R_factor_all 0.0425
_refine_ls_R_factor_gt 0.0383
_refine_ls_shift/su_max 0.002
_refine_ls_shift/su_mean 0.000
_refine_ls_structure_factor_coef Fsqd
_refine_ls_weighting_details 'w=1/[\s^2^(Fo^2^)+(0.0437P)^2^+0.5245P] where P=(Fo^2^+2Fc^2^)/3'
_refine_ls_weighting_scheme calc
_refine_ls_wR_factor_gt 0.0937
_refine_ls_wR_factor_ref 0.0962
_reflns_number_gt 1214
_reflns_number_total 1493
_reflns_threshold_expression >2sigma(I)
_cod_data_source_file cg9002109sup1.cif
_cod_data_source_block (12)
_cod_original_sg_symbol_H-M 'P 21/n'
_cod_database_code 4509511

loop_
_symmetry_equiv_pos_as_xyz
'x, y, z'
'-x+1/2, y+1/2, -z+1/2'
'-x, -y, -z'
'x-1/2, -y-1/2, z-1/2'

loop_
_atom_site_label
_atom_site_type_symbol
_atom_site_fract_x
_atom_site_fract_y
_atom_site_fract_z
_atom_site_U_iso_or_equiv
_atom_site_adp_type
_atom_site_occupancy
_atom_site_calc_flag
Cl1 Cl 0.08389(8) 0.33436(3) 0.02890(5) 0.02274(18) Uani 1 d
O1 O -0.1944(3) 0.34481(13) -0.0329(3) 0.0467(5) Uani 1 d
O2 O 0.1180(4) 0.31296(13) 0.2004(2) 0.0488(5) Uani 1 d
O3 O 0.2181(4) 0.42245(11) 0.0071(2) 0.0407(4) Uani 1 d
O4 O 0.1912(3) 0.25805(11) -0.0536(2) 0.0429(4) Uani 1 d
N1 N 0.0801(4) -0.11463(13) -0.1889(2) 0.0289(4) Uani 1 d
H1 H -0.008(7) -0.159(2) -0.231(4) 0.041(8) Uiso 1 d
N2 N 0.0150(4) -0.02586(12) -0.2386(2) 0.0274(4) Uani 1 d
H2 H -0.093(6) -0.0160(19) -0.310(4) 0.028(6) Uiso 1 d
C1 C 0.3021(4) -0.11315(14) -0.0778(3) 0.0285(4) Uani 1 d
H3 H 0.380(6) -0.172(2) -0.031(3) 0.036(7) Uiso 1 d
C2 C 0.3838(4) -0.01812(13) -0.0557(2) 0.0240(4) Uani 1 d
C3 C 0.1962(4) 0.03485(14) -0.1613(2) 0.0269(4) Uani 1 d
H4 H 0.188(6) 0.103(2) -0.178(3) 0.034(6) Uiso 1 d

loop_
_atom_site_aniso_label
_atom_site_aniso_U_11
_atom_site_aniso_U_22
_atom_site_aniso_U_33
_atom_site_aniso_U_23
_atom_site_aniso_U_13
_atom_site_aniso_U_12
Cl1 0.0218(3) 0.0188(2) 0.0261(3) -0.00023(15) 0.00007(16) -0.00022(14)
O1 0.0287(9) 0.0436(10) 0.0604(11) -0.0053(8) -0.0125(7) 0.0048(7)
O2 0.0744(13) 0.0385(9) 0.0303(9) 0.0066(7) 0.0005(8) -0.0016(8)
O3 0.0487(10) 0.0273(8) 0.0493(10) -0.0077(7) 0.0175(8) -0.0146(7)
O4 0.0431(9) 0.0280(8) 0.0592(11) -0.0134(7) 0.0136(8) 0.0026(7)
N1 0.0300(9) 0.0246(8) 0.0307(9) -0.0038(6) 0.0012(7) -0.0056(7)
N2 0.0258(8) 0.0300(9) 0.0250(8) -0.0009(6) 0.0005(7) 0.0010(6)
C1 0.0316(10) 0.0225(9) 0.0296(10) 0.0005(7) 0.0003(8) -0.0024(7)
C2 0.0257(9) 0.0229(9) 0.0232(8) -0.0010(7) 0.0039(7) -0.0017(7)
C3 0.0289(10) 0.0235(9) 0.0281(9) -0.0008(7) 0.0041(7) 0.0005(7)

loop_
_atom_type_symbol
_atom_type_description
_atom_type_scat_dispersion_real
_atom_type_scat_dispersion_imag
_atom_type_scat_source
C C 0.0033 0.0016 'International Tables Vol C Tables 4.2.6.8 and 6.1.1.4'
H H 0.0000 0.0000 'International Tables Vol C Tables 4.2.6.8 and 6.1.1.4'
N N 0.0061 0.0033 'International Tables Vol C Tables 4.2.6.8 and 6.1.1.4'
O O 0.0106 0.0060 'International Tables Vol C Tables 4.2.6.8 and 6.1.1.4'
Cl Cl 0.1484 0.1585 'International Tables Vol C Tables 4.2.6.8 and 6.1.1.4'

loop_
_geom_angle_atom_site_label_1
_geom_angle_atom_site_label_2
_geom_angle_atom_site_label_3
_geom_angle
_geom_angle_site_symmetry_3
O4 Cl1 O1 110.17(11) .
O4 Cl1 O3 110.24(10) .
O1 Cl1 O3 109.51(11) .
O4 Cl1 O2 109.41(12) .
O1 Cl1 O2 108.41(13) .
O3 Cl1 O2 109.07(11) .
N2 N1 C1 109.70(17) .
N2 N1 H1 119(2) .
C1 N1 H1 131(2) .
N1 N2 C3 109.17(17) .
N1 N2 H2 122(2) .
C3 N2 H2 128(2) .
N1 C1 C2 107.77(17) .
N1 C1 H3 120.4(17) .
C2 C1 H3 131.8(17) .
C3 C2 C1 105.41(16) .
C3 C2 C2 127.4(2) 3_655
C1 C2 C2 127.2(2) 3_655
N2 C3 C2 107.95(17) .
N2 C3 H4 123.3(17) .
C2 C3 H4 128.7(17) .

loop_
_geom_bond_atom_site_label_1
_geom_bond_atom_site_label_2
_geom_bond_distance
_geom_bond_site_symmetry_2
Cl1 O4 1.4262(16) .
Cl1 O1 1.4295(17) .
Cl1 O3 1.4331(15) .
Cl1 O2 1.4350(17) .
N1 N2 1.328(3) .
N1 C1 1.328(3) .
N1 H1 0.80(3) .
N2 C3 1.332(3) .
N2 H2 0.75(3) .
C1 C2 1.391(3) .
C1 H3 0.96(3) .
C2 C3 1.391(3) .
C2 C2 1.459(4) 3_655
C3 H4 0.96(3) .

loop_
_geom_hbond_atom_site_label_D
_geom_hbond_atom_site_label_H
_geom_hbond_atom_site_label_A
_geom_hbond_distance_DH
_geom_hbond_distance_HA
_geom_hbond_distance_DA
_geom_hbond_angle_DHA
_geom_hbond_site_symmetry_A
N1 H1 O2 0.80(3) 2.25(3) 2.940(3) 144(3) 3
N1 H1 O1 0.80(3) 2.26(3) 2.814(2) 127(3) 2_444
N2 H2 O3 0.75(3) 2.10(3) 2.775(2) 150(3) 4_565
N2 H2 O1 0.75(3) 2.48(3) 2.903(2) 118(2) 2_444
C1 H3 O4 0.96(3) 2.49(3) 3.310(3) 144(2) 3_655
